data_7200743
loop_
_publ_author_name
'Mol\<canov, Kre\<simir'
'Koji\'c-Prodi\'c, Biserka'
'Meden, Anton'

_publ_section_title
;
 \p-Stacking of quinoid rings in crystals of alkali diaqua hydrogen
 chloranilates
;
_journal_issue 7
_journal_name_full CrystEngComm
_journal_page_first 1407
_journal_paper_doi 10.1039/b821011j
_journal_volume 11
_journal_year 2009
_chemical_formula_moiety 'C6 H5 Cl2 Cs1 O6'
_chemical_formula_sum 'C6 H5 Cl2 Cs O6'
_chemical_formula_weight 376.91
_space_group_IT_number 14
_symmetry_cell_setting monoclinic
_symmetry_space_group_name_Hall '-P 2yn'
_symmetry_space_group_name_H-M 'P 1 21/n 1'
_audit_creation_date 2007-08-22T16:38:21-00:00
_audit_creation_method 'WinGX routine CIF_UPDATE'
_cell_angle_alpha 90
_cell_angle_beta 94.3770(10)
_cell_angle_gamma 90
_cell_formula_units_Z 4
_cell_length_a 9.3968(2)
_cell_length_b 7.07250(10)
_cell_length_c 15.8292(3)
_cell_measurement_reflns_used 2556
_cell_measurement_temperature 293(2)
_cell_measurement_theta_max 27.48
_cell_measurement_theta_min 2.55
_cell_volume 1048.92(3)
_computing_molecular_graphics 'Ortep-3 for Windows (Farrugia, 1997)'
_computing_publication_material 'WinGX publication routines (Farrugia, 1999)'
_computing_structure_refinement 'SHELXL-97 (Sheldrick, 1997)'
_computing_structure_solution 'SHELXS-86 (Sheldrick, 1986)'
_diffrn_ambient_temperature 293(2)
_diffrn_detector_area_resol_mean 0.055
_diffrn_measured_fraction_theta_full 0.996
_diffrn_measured_fraction_theta_max 0.996
_diffrn_measurement_device_type 'Nonius KappaCCD diffractometer'
_diffrn_measurement_method
;
\w scans at \k=55\%
;
_diffrn_radiation_monochromator graphite
_diffrn_radiation_probe x-ray
_diffrn_radiation_source 'fine-focus sealed tube'
_diffrn_radiation_type MoK\a
_diffrn_radiation_wavelength 0.71073
_diffrn_reflns_av_R_equivalents 0.0168
_diffrn_reflns_limit_h_max 12
_diffrn_reflns_limit_h_min -12
_diffrn_reflns_limit_k_max 9
_diffrn_reflns_limit_k_min -9
_diffrn_reflns_limit_l_max 20
_diffrn_reflns_limit_l_min -20
_diffrn_reflns_number 4532
_diffrn_reflns_theta_full 27.49
_diffrn_reflns_theta_max 27.49
_diffrn_reflns_theta_min 2.58
_exptl_absorpt_coefficient_mu 4.043
_exptl_absorpt_correction_T_max 0.980
_exptl_absorpt_correction_T_min 0.928
_exptl_absorpt_correction_type multi-scan
_exptl_absorpt_process_details
;
DENZO and SCALEPACK (Otwinowski & Minor, 1997)
based on the redundancy of symmetry-related
measurements
;
_exptl_crystal_colour colourless
_exptl_crystal_density_diffrn 2.387
_exptl_crystal_density_method 'not measured'
_exptl_crystal_description prism
_exptl_crystal_F_000 712
_exptl_crystal_size_max 0.1
_exptl_crystal_size_mid 0.1
_exptl_crystal_size_min 0.1
_refine_diff_density_max 0.579
_refine_diff_density_min -0.929
_refine_ls_extinction_coef 0.0119(5)
_refine_ls_extinction_expression Fc^*^=kFc[1+0.001xFc^2^\l^3^/sin(2\q)]^-1/4^
_refine_ls_extinction_method SHELXL
_refine_ls_goodness_of_fit_ref 1.051
_refine_ls_hydrogen_treatment mixed
_refine_ls_matrix_type full
_refine_ls_number_parameters 153
_refine_ls_number_reflns 2398
_refine_ls_number_restraints 6
_refine_ls_restrained_S_all 1.05
_refine_ls_R_factor_gt 0.0235
_refine_ls_shift/su_max 0.001
_refine_ls_structure_factor_coef Fsqd
_refine_ls_weighting_details 'calc w=1/[\s^2^(Fo^2^)+(0.0209P)^2^+0.9535P] where P=(Fo^2^+2Fc^2^)/3'
_refine_ls_weighting_scheme calc
_refine_ls_wR_factor_ref 0.0568
_reflns_number_gt 2082
_reflns_number_total 2398
_reflns_threshold_expression >2sigma(I)
_cod_data_source_file b821011j.txt
_cod_data_source_block CsHCA(H2O)2
_cod_database_code 7200743

loop_
_symmetry_equiv_pos_as_xyz
'x, y, z'
'-x+1/2, y+1/2, -z+1/2'
'-x, -y, -z'
'x-1/2, -y-1/2, z-1/2'

loop_
_atom_site_label
_atom_site_type_symbol
_atom_site_fract_x
_atom_site_fract_y
_atom_site_fract_z
_atom_site_U_iso_or_equiv
_atom_site_adp_type
_atom_site_occupancy
_atom_site_calc_flag
_atom_site_refinement_flags
_atom_site_disorder_group
_atom_site_disorder_assembly
O6 O 0.8735(3) 0.9506(4) 0.20917(14) 0.0552(7) Uani 1 d D . .
O5 O 1.0280(3) 0.1243(5) 0.08548(17) 0.0656(7) Uani 1 d D . .
O4 O 0.6617(2) 0.3924(3) 0.11936(11) 0.0400(5) Uani 1 d . . .
H6A H 0.891(5) 0.958(6) 0.2683(7) 0.082(14) Uiso 1 d D . .
H6B H 0.941(4) 1.028(6) 0.186(3) 0.11(2) Uiso 1 d D . .
H5B H 1.109(4) 0.141(9) 0.056(3) 0.14(2) Uiso 1 d D . .
H5A H 0.950(4) 0.120(9) 0.046(3) 0.13(2) Uiso 1 d D . .
Cs1 Cs 0.961037(18) 0.54890(3) 0.146491(11) 0.04292(10) Uani 1 d . . .
Cl2 Cl 0.36285(7) 0.26700(11) 0.14122(4) 0.03605(17) Uani 1 d . . .
Cl1 Cl 0.68969(8) 0.23323(12) -0.19311(4) 0.0440(2) Uani 1 d . . .
C6 C 0.5959(3) 0.3237(4) 0.05552(15) 0.0269(5) Uani 1 d . . .
O3 O 0.25617(19) 0.1355(3) -0.03168(11) 0.0377(5) Uani 1 d . . .
O2 O 0.3939(2) 0.1237(3) -0.17297(11) 0.0368(4) Uani 1 d . . .
H H 0.312 0.0955 -0.1633 0.055 Uiso 1 calc R . .
O1 O 0.80277(19) 0.3564(3) -0.02160(12) 0.0408(5) Uani 1 d . . .
C2 C 0.6008(3) 0.2413(4) -0.10172(14) 0.0273(5) Uani 1 d . . .
C3 C 0.4631(3) 0.1857(4) -0.10277(15) 0.0262(5) Uani 1 d . . .
C4 C 0.3821(3) 0.1913(4) -0.02393(15) 0.0255(5) Uani 1 d . . .
C1 C 0.6776(3) 0.3097(4) -0.02537(15) 0.0281(5) Uani 1 d . . .
C5 C 0.4551(3) 0.2595(4) 0.05027(14) 0.0256(5) Uani 1 d . . .

loop_
_atom_site_aniso_label
_atom_site_aniso_U_11
_atom_site_aniso_U_22
_atom_site_aniso_U_33
_atom_site_aniso_U_23
_atom_site_aniso_U_13
_atom_site_aniso_U_12
O6 0.0427(13) 0.090(2) 0.0321(11) 0.0019(12) -0.0060(10) -0.0162(12)
O5 0.0347(13) 0.109(2) 0.0532(15) 0.0037(15) 0.0030(12) -0.0067(15)
O4 0.0326(10) 0.0638(14) 0.0237(9) -0.0069(9) 0.0025(8) -0.0131(10)
Cs1 0.03185(13) 0.06147(16) 0.03528(13) 0.00174(8) 0.00153(8) -0.01067(8)
Cl2 0.0330(3) 0.0554(4) 0.0211(3) -0.0022(3) 0.0106(3) -0.0055(3)
Cl1 0.0388(4) 0.0683(5) 0.0271(3) -0.0117(3) 0.0172(3) -0.0162(3)
C6 0.0256(12) 0.0349(14) 0.0200(11) 0.0010(10) 0.0013(10) -0.0017(10)
O3 0.0248(9) 0.0615(13) 0.0270(9) -0.0064(9) 0.0041(7) -0.0126(9)
O2 0.0282(9) 0.0600(13) 0.0224(8) -0.0085(9) 0.0030(7) -0.0090(9)
O1 0.0247(9) 0.0669(14) 0.0313(10) -0.0039(10) 0.0057(8) -0.0130(10)
C2 0.0266(12) 0.0379(14) 0.0182(11) -0.0023(10) 0.0078(10) -0.0021(11)
C3 0.0271(12) 0.0324(13) 0.0192(11) -0.0009(10) 0.0029(10) -0.0003(10)
C4 0.0232(12) 0.0311(13) 0.0227(11) -0.0003(10) 0.0052(10) -0.0025(10)
C1 0.0270(13) 0.0342(14) 0.0237(11) 0.0018(10) 0.0055(10) -0.0031(10)
C5 0.0242(12) 0.0363(13) 0.0169(10) -0.0007(10) 0.0060(9) -0.0026(10)

loop_
_atom_type_symbol
_atom_type_description
_atom_type_scat_dispersion_real
_atom_type_scat_dispersion_imag
_atom_type_scat_source
C C 0.003 0.002 'International Tables Vol C Tables 4.2.6.8 and 6.1.1.4'
H H 0 0 'International Tables Vol C Tables 4.2.6.8 and 6.1.1.4'
Cl Cl 0.148 0.159 'International Tables Vol C Tables 4.2.6.8 and 6.1.1.4'
Cs Cs -0.368 2.119 'International Tables Vol C Tables 4.2.6.8 and 6.1.1.4'
O O 0.011 0.006 'International Tables Vol C Tables 4.2.6.8 and 6.1.1.4'

loop_
_geom_angle_atom_site_label_1
_geom_angle_atom_site_label_2
_geom_angle_atom_site_label_3
_geom_angle
_geom_angle_site_symmetry_1
_geom_angle_site_symmetry_3
_geom_angle_publ_flag
H6A O6 H6B 107(2) . . ?
H5B O5 H5A 107(3) . . ?
O4 C6 C5 125.9(2) . . ?
O4 C6 C1 116.8(2) . . ?
C5 C6 C1 117.3(2) . . ?
C3 O2 H 109.5 . . ?
C3 C2 C1 121.7(2) . . ?
C3 C2 Cl1 120.28(19) . . ?
C1 C2 Cl1 118.04(18) . . ?
O2 C3 C2 121.1(2) . . ?
O2 C3 C4 117.2(2) . . ?
C2 C3 C4 121.6(2) . . ?
O3 C4 C5 126.4(2) . . ?
O3 C4 C3 116.5(2) . . ?
C5 C4 C3 117.1(2) . . ?
O1 C1 C2 123.4(2) . . ?
O1 C1 C6 118.7(2) . . ?
C2 C1 C6 117.9(2) . . ?
C6 C5 C4 124.3(2) . . ?
C6 C5 Cl2 118.13(18) . . ?
C4 C5 Cl2 117.53(18) . . ?

loop_
_geom_bond_atom_site_label_1
_geom_bond_atom_site_label_2
_geom_bond_distance
_geom_bond_site_symmetry_2
_geom_bond_publ_flag
O6 H6A 0.940(10) . ?
O6 H6B 0.938(10) . ?
O5 H5B 0.927(19) . ?
O5 H5A 0.931(19) . ?
O4 C6 1.242(3) . ?
Cl2 C5 1.737(2) . ?
Cl1 C2 1.726(2) . ?
C6 C5 1.395(3) . ?
C6 C1 1.545(3) . ?
O3 C4 1.244(3) . ?
O2 C3 1.319(3) . ?
O2 H 0.82 . ?
O1 C1 1.219(3) . ?
C2 C3 1.352(4) . ?
C2 C1 1.443(3) . ?
C3 C4 1.511(3) . ?
C4 C5 1.400(3) . ?

loop_
_geom_torsion_atom_site_label_1
_geom_torsion_atom_site_label_2
_geom_torsion_atom_site_label_3
_geom_torsion_atom_site_label_4
_geom_torsion
_geom_torsion_site_symmetry_1
_geom_torsion_site_symmetry_2
_geom_torsion_site_symmetry_3
_geom_torsion_site_symmetry_4
_geom_torsion_publ_flag
C1 C2 C3 O2 179.9(2) . . . . ?
Cl1 C2 C3 O2 0.3(4) . . . . ?
C1 C2 C3 C4 -0.3(4) . . . . ?
Cl1 C2 C3 C4 -179.92(19) . . . . ?
O2 C3 C4 O3 0.4(4) . . . . ?
C2 C3 C4 O3 -179.4(3) . . . . ?
O2 C3 C4 C5 -179.2(2) . . . . ?
C2 C3 C4 C5 1.0(4) . . . . ?
C3 C2 C1 O1 178.0(3) . . . . ?
Cl1 C2 C1 O1 -2.3(4) . . . . ?
C3 C2 C1 C6 -1.9(4) . . . . ?
Cl1 C2 C1 C6 177.77(19) . . . . ?
O4 C6 C1 O1 3.8(4) . . . . ?
C5 C6 C1 O1 -176.6(3) . . . . ?
O4 C6 C1 C2 -176.3(3) . . . . ?
C5 C6 C1 C2 3.4(4) . . . . ?
O4 C6 C5 C4 176.8(3) . . . . ?
C1 C6 C5 C4 -2.8(4) . . . . ?
O4 C6 C5 Cl2 -2.4(4) . . . . ?
C1 C6 C5 Cl2 178.05(18) . . . . ?
O3 C4 C5 C6 -178.8(3) . . . . ?
C3 C4 C5 C6 0.7(4) . . . . ?
O3 C4 C5 Cl2 0.3(4) . . . . ?
C3 C4 C5 Cl2 179.85(18) . . . . ?

loop_
_cod_related_entry_id
_cod_related_entry_database
_cod_related_entry_code
1 ChemSpider 30653568
